data_1550928
loop_
_publ_author_name
'Jiao, Tianyu'
'Cai, Kang'
'Liu, Zhichang'
'Wu, Guangcheng'
'Shen, Libo'
'Cheng, Chuyang'
'Feng, Yuanning'
'Stern, Charlotte L.'
'Stoddart, J. Fraser'
'Li, Hao'

_publ_section_title
;
 Guest recognition enhanced by lateral interactions
;
_journal_name_full 'Chemical Science'
_journal_paper_doi 10.1039/C9SC00591A
_journal_year 2019
_chemical_formula_moiety '6(F6 P), C13 H20 O5, 4(C2 H3 N), C78 H60 N12'
_chemical_formula_sum 'C99 H92 F36 N16 O5 P6'
_chemical_formula_weight 2455.70
_space_group_crystal_system triclinic
_space_group_IT_number 2
_space_group_name_Hall '-P 1'
_space_group_name_H-M_alt 'P -1'
_symmetry_space_group_name_Hall '-P 1'
_symmetry_space_group_name_H-M 'P -1'
_atom_sites_solution_hydrogens geom
_atom_sites_solution_primary dual
_audit_creation_date 2019-01-09
_audit_creation_method
;
Olex2 1.2
(compiled 2018.05.29 svn.r3508 for OlexSys, GUI svn.r5506)
;
_audit_update_record
;
2019-01-09 deposited with the CCDC.    2019-04-11 downloaded from the CCDC.
;
_cell_angle_alpha 72.715(3)
_cell_angle_beta 85.475(3)
_cell_angle_gamma 81.308(2)
_cell_formula_units_Z 2
_cell_length_a 13.6331(5)
_cell_length_b 20.6544(8)
_cell_length_c 24.9241(10)
_cell_measurement_reflns_used 9927
_cell_measurement_temperature 170(2)
_cell_measurement_theta_max 54.382
_cell_measurement_theta_min 3.234
_cell_volume 6620.0(5)
_computing_cell_refinement 'SAINT V8.34A (Bruker, 2017)'
_computing_data_collection 'APEX2 V2017.3 (Bruker, 2017)'
_computing_data_reduction 'Bruker SAINT'
_computing_molecular_graphics 'Olex2 (Dolomanov et al., 2009)'
_computing_publication_material 'Olex2 (Dolomanov et al., 2009)'
_computing_structure_refinement 'XL (Sheldrick, 2008)'
_computing_structure_solution 'ShelXT (Sheldrick, 2015)'
_diffrn_ambient_temperature 169.98
_diffrn_detector_area_resol_mean 8
_diffrn_measured_fraction_theta_full 0.995
_diffrn_measured_fraction_theta_max 0.992
_diffrn_measurement_device_type 'Bruker Kappa APEX CCD area detector'
_diffrn_measurement_method '\w and \f scans'
_diffrn_radiation_monochromator Triumph
_diffrn_radiation_type GaK\a
_diffrn_radiation_wavelength 1.34139
_diffrn_reflns_av_R_equivalents 0.0681
_diffrn_reflns_av_unetI/netI 0.0728
_diffrn_reflns_Laue_measured_fraction_full 0.995
_diffrn_reflns_Laue_measured_fraction_max 0.992
_diffrn_reflns_limit_h_max 12
_diffrn_reflns_limit_h_min -16
_diffrn_reflns_limit_k_max 25
_diffrn_reflns_limit_k_min -25
_diffrn_reflns_limit_l_max 30
_diffrn_reflns_limit_l_min -30
_diffrn_reflns_number 81234
_diffrn_reflns_point_group_measured_fraction_full 0.995
_diffrn_reflns_point_group_measured_fraction_max 0.992
_diffrn_reflns_theta_full 53.594
_diffrn_reflns_theta_max 54.966
_diffrn_reflns_theta_min 3.230
_diffrn_source 'sealed tube'
_diffrn_standards_number 0
_exptl_absorpt_coefficient_mu 1.060
_exptl_absorpt_correction_T_max 0.7508
_exptl_absorpt_correction_T_min 0.5442
_exptl_absorpt_correction_type multi-scan
_exptl_absorpt_process_details
'SADABS-2016/2 (Bruker,2016/2) was used for absorption correction. wR2(int) was 0.0959 before and 0.0618 after correction. The Ratio of minimum to maximum transmission is 0.7248. The \l/2 correction factor is Not present.'
_exptl_crystal_colour red
_exptl_crystal_colour_primary red
_exptl_crystal_density_diffrn 1.232
_exptl_crystal_description block
_exptl_crystal_F_000 2504
_exptl_crystal_size_max 0.1
_exptl_crystal_size_mid 0.08
_exptl_crystal_size_min 0.05
_refine_diff_density_max 1.398
_refine_diff_density_min -0.852
_refine_diff_density_rms 0.134
_refine_ls_extinction_coef 0.0047(5)
_refine_ls_extinction_expression Fc^*^=kFc[1+0.001xFc^2^\l^3^/sin(2\q)]^-1/4^
_refine_ls_extinction_method 'SHELXL-2017/1 (Sheldrick 2017)'
_refine_ls_goodness_of_fit_ref 1.456
_refine_ls_hydrogen_treatment constr
_refine_ls_matrix_type full
_refine_ls_number_parameters 1592
_refine_ls_number_reflns 25036
_refine_ls_number_restraints 1568
_refine_ls_restrained_S_all 1.499
_refine_ls_R_factor_all 0.1782
_refine_ls_R_factor_gt 0.1278
_refine_ls_shift/su_max 0.010
_refine_ls_shift/su_mean 0.001
_refine_ls_structure_factor_coef Fsqd
_refine_ls_weighting_details 'w=1/[\s^2^(Fo^2^)+(0.2000P)^2^] where P=(Fo^2^+2Fc^2^)/3'
_refine_ls_weighting_scheme calc
_refine_ls_wR_factor_gt 0.3777
_refine_ls_wR_factor_ref 0.4100
_reflns_Friedel_coverage 0.000
_reflns_number_gt 14205
_reflns_number_total 25036
_reflns_threshold_expression 'I > 2\s(I)'
_cod_data_source_file c9sc00591a2.cif
_cod_data_source_block mjl18182_0m_sq
_cod_database_code 1550928
_shelx_shelxl_version_number 2017/1
_shelx_space_group_comment
;
The symmetry employed for this shelxl refinement is uniquely defined
by the following loop, which should always be used as a source of
symmetry information in preference to the above space-group names.
They are only intended as comments.
;
_shelx_estimated_absorpt_t_max 0.949
_shelx_estimated_absorpt_t_min 0.901
_olex2_refinement_description
;
1. Fixed Uiso
 At 1.2 times of:
  All C(H) groups, All C(H,H) groups
 At 1.5 times of:
  All C(H,H,H) groups, All O(H) groups
2. Restrained distances
 O5-C85
 1.4 with sigma of 0.02
 O2-C80
 1.4 with sigma of 0.02
 F11A-F12A \\sim F11A-F10A \\sim F11A-F8A \\sim F11A-F9A \\sim F7A-F12A \\sim
F7A-F10A \\sim F7A-F8A ~
 F7A-F9A \\sim F12A-F10A \\sim F12A-F8A \\sim F10A-F9A \\sim F8A-F9A
 with sigma of 0.02
 P2A-F11A \\sim P2A-F7A \\sim P2A-F12A \\sim P2A-F10A \\sim P2A-F8A \\sim
P2A-F9A
 with sigma of 0.01
 F11-F12 \\sim F11-F10 \\sim F11-F8 \\sim F11-F9 \\sim F7-F12 \\sim F7-F10
\\sim F7-F8 \\sim F7-F9 \\sim F12-
 F10 \\sim F12-F8 \\sim F10-F9 \\sim F8-F9
 with sigma of 0.02
 P2-F11 \\sim P2-F7 \\sim P2-F12 \\sim P2-F10 \\sim P2-F8 \\sim P2-F9
 with sigma of 0.01
3. Rigid body (RIGU) restrains
 All non-hydrogen atoms
 with sigma for 1-2 distances of 0.001 and sigma for 1-3 distances of 0.001
4. Others
 Sof(P7)=Sof(F37)=Sof(F39)=Sof(F40)=Sof(F38)=Sof(F34A)=Sof(F35A)=1-FVAR(1)
 Sof(F34)=Sof(F35)=Sof(P6)=Sof(F33)=Sof(F31)=Sof(F32)=Sof(F36)=FVAR(1)
 Sof(F11A)=Sof(F7A)=Sof(F12A)=Sof(F10A)=Sof(F8A)=Sof(F9A)=Sof(P2A)=1-FVAR(2)
 Sof(P2)=Sof(F11)=Sof(F7)=Sof(F12)=Sof(F10)=Sof(F8)=Sof(F9)=FVAR(2)
5.a Secondary CH2 refined with riding coordinates:
 C85(H85A,H85B), C79(H79A,H79B), C84(H84A,H84B), C81(H81A,H81B), C78(H78A,
 H78B), C82(H82A,H82B), C83(H83A,H83B), C80(H80A,H80B), C4HA(H4HA,H4HB),
 C0IA(H0IA,H0IB), C3JA(H3JA,H3JB), C110(H11A,H11B), C5DA(H5DA,H5DB), C8GA(H8GA,
 H8GB)
5.b Aromatic/amide H refined with riding coordinates:
 C73(H73), C75(H75), C74(H74), C60(H60), C52(H52), C5(H5), C3(H3), C33(H33),
 C62(H62), C39(H39), C10(H10), C14(H14), C61(H61), C51(H51), C35(H35), C17(H17),
  C7(H7), C70(H70), C16(H16), C32(H32), C15(H15), C53(H53), C27(H27), C72(H72),
 C55(H55), C6(H6), C45(H45), C54(H54), C2(H2), C46(H46), C44(H44), C43(H43),
 C63(H63), C49(H49), C36(H36), C9(H9), C24(H24), C69(H69), C66(H66), C65(H65),
 C38(H38), C25(H25), C30(H30), C71(H71), C22(H22), C64(H64), C29(H29), C59(H59),
  C12(H12), C50(H50), C56(H56)
5.c Tetrahedral OH refined with riding coordinates:
 O5(H5A)
5.d Idealised Me refined as rotating group:
 C90(H90A,H90B,H90C), C87(H87A,H87B,H87C), C89(H89A,H89B,H89C), C93(H93A,H93B,
 H93C)
;
_platon_squeeze_void_probe_radius 1.20
_olex2_submission_special_instructions 'No special instructions were received'

loop_
_space_group_symop_operation_xyz
'x, y, z'
'-x, -y, -z'

loop_
_atom_site_label
_atom_site_type_symbol
_atom_site_fract_x
_atom_site_fract_y
_atom_site_fract_z
_atom_site_U_iso_or_equiv
_atom_site_adp_type
_atom_site_occupancy
_atom_site_site_symmetry_order
_atom_site_calc_flag
_atom_site_refinement_flags_posn
_atom_site_refinement_flags_adp
_atom_site_refinement_flags_occupancy
_atom_site_disorder_assembly
_atom_site_disorder_group
P4 P 0.52309(11) 0.46674(7) 0.15788(6) 0.0607(4) Uani 1 1 d . U . . .
F29 F 0.6378(3) 0.4609(3) 0.1494(2) 0.1410(17) Uani 1 1 d . U . . .
F28 F 0.5360(3) 0.44002(18) 0.22389(14) 0.0897(10) Uani 1 1 d . U . . .
F27 F 0.4083(3) 0.4731(2) 0.1656(2) 0.1233(15) Uani 1 1 d . U . . .
F26 F 0.5245(4) 0.3904(2) 0.1582(2) 0.1254(14) Uani 1 1 d . U . . .
F30 F 0.5122(3) 0.4961(2) 0.09211(14) 0.1002(11) Uani 1 1 d . U . . .
F25 F 0.5208(5) 0.5420(2) 0.15889(19) 0.1359(16) Uani 1 1 d . U . . .
P2 P 0.2121(12) 0.9155(6) 0.0983(6) 0.328(9) Uani 0.681(12) 1 d D U P A 1
F11 F 0.210(2) 0.8377(9) 0.1231(7) 0.316(8) Uani 0.681(12) 1 d D U P A 1
F7 F 0.2137(19) 0.9931(8) 0.0732(10) 0.371(10) Uani 0.681(12) 1 d D U P A 1
F12 F 0.0974(15) 0.9268(13) 0.0974(12) 0.432(12) Uani 0.681(12) 1 d D U P A 1
F10 F 0.207(2) 0.9234(11) 0.1581(8) 0.373(11) Uani 0.681(12) 1 d D U P A 1
F8 F 0.216(2) 0.9078(11) 0.0380(7) 0.442(13) Uani 0.681(12) 1 d D U P A 1
F9 F 0.3270(14) 0.9024(13) 0.0988(11) 0.408(11) Uani 0.681(12) 1 d D U P A 1
P5 P 0.93706(17) 0.88064(11) 0.43194(12) 0.1096(7) Uani 1 1 d . U . . .
F15 F 0.8369(4) 0.9263(3) 0.4216(4) 0.173(2) Uani 1 1 d . U . . .
F18 F 0.8860(3) 0.8159(2) 0.4319(2) 0.1121(12) Uani 1 1 d . U . . .
F17 F 1.0385(3) 0.8335(2) 0.43715(19) 0.1121(12) Uani 1 1 d . U . . .
F14 F 0.9534(4) 0.8993(3) 0.3640(2) 0.1464(16) Uani 1 1 d . U . . .
F16 F 0.9864(5) 0.9428(3) 0.4339(4) 0.184(2) Uani 1 1 d . U . . .
F13 F 0.9225(5) 0.8578(4) 0.4973(3) 0.174(2) Uani 1 1 d . U . . .
P1 P 0.58418(10) 0.73192(8) 0.17322(6) 0.0643(4) Uani 1 1 d . U . . .
F2 F 0.5490(3) 0.81089(18) 0.16659(16) 0.0896(9) Uani 1 1 d . U . . .
F4 F 0.6194(3) 0.65258(19) 0.18168(17) 0.0917(10) Uani 1 1 d . U . . .
F5 F 0.5810(3) 0.7430(2) 0.10749(14) 0.1031(12) Uani 1 1 d . U . . .
F1 F 0.5885(2) 0.71917(19) 0.23888(13) 0.0815(9) Uani 1 1 d . U . . .
F6 F 0.6972(2) 0.7444(2) 0.16652(16) 0.0904(10) Uani 1 1 d . U . . .
F3 F 0.4709(2) 0.71896(19) 0.18052(13) 0.0779(8) Uani 1 1 d . U . . .
P3 P 0.11797(12) 0.59005(7) 0.25455(5) 0.0675(4) Uani 1 1 d . U . . .
F24 F 0.1333(9) 0.5516(3) 0.2128(2) 0.238(3) Uani 1 1 d . U . . .
F23 F 0.0414(5) 0.6392(4) 0.2157(3) 0.191(2) Uani 1 1 d . U . . .
F21 F 0.1943(4) 0.5387(3) 0.2965(2) 0.156(2) Uani 1 1 d . U . . .
F22 F 0.0436(4) 0.5382(4) 0.2880(2) 0.168(2) Uani 1 1 d . U . . .
F20 F 0.1910(5) 0.6387(3) 0.2243(3) 0.180(2) Uani 1 1 d . U . . .
F19 F 0.1026(8) 0.6277(3) 0.2986(2) 0.228(3) Uani 1 1 d . U . . .
F34 F 0.4104(8) 0.3358(6) 0.5264(4) 0.120(3) Uani 0.506(5) 1 d . U P B 2
F35 F 0.4140(8) 0.2862(6) 0.6203(4) 0.110(3) Uani 0.506(5) 1 d . U P B 2
P7 P 0.5255(2) 0.35270(15) 0.57176(11) 0.0621(10) Uani 0.494(5) 1 d . U P B 1
F37 F 0.5738(6) 0.2819(3) 0.5603(3) 0.0798(18) Uani 0.494(5) 1 d . U P B 1
F39 F 0.4771(6) 0.4222(4) 0.5838(3) 0.0863(19) Uani 0.494(5) 1 d . U P B 1
F40 F 0.5987(6) 0.3932(4) 0.5262(4) 0.104(2) Uani 0.494(5) 1 d . U P B 1
F38 F 0.6098(6) 0.3411(5) 0.6156(4) 0.106(2) Uani 0.494(5) 1 d . U P B 1
P6 P 0.3947(3) 0.2605(2) 0.56773(13) 0.0851(12) Uani 0.506(5) 1 d . U P B 2
F33 F 0.2852(5) 0.2734(3) 0.5726(2) 0.0689(15) Uani 0.506(5) 1 d . U P B 2
F31 F 0.3831(7) 0.2382(5) 0.5144(3) 0.113(2) Uani 0.506(5) 1 d . U P B 2
F32 F 0.3874(6) 0.1890(4) 0.6067(3) 0.107(2) Uani 0.506(5) 1 d . U P B 2
F36 F 0.5113(7) 0.2404(7) 0.5610(4) 0.128(3) Uani 0.506(5) 1 d . U P B 2
O4 O 0.9438(8) 0.3091(6) 0.3017(5) 0.208(4) Uani 1 1 d . U . . .
O5 O 1.1217(13) 0.2114(18) 0.2858(11) 0.49(2) Uani 1 1 d D U . . .
H5A H 1.131670 0.168706 0.292105 0.742 Uiso 1 1 calc R . . . .
O2 O 0.7638(7) 0.5318(3) 0.3188(3) 0.157(3) Uani 1 1 d D U . . .
O1 O 0.8580(6) 0.5530(3) 0.4105(2) 0.135(2) Uani 1 1 d . U . . .
O3 O 0.8366(6) 0.4293(4) 0.2758(3) 0.146(2) Uani 1 1 d . U . . .
N14 N 0.0624(6) 0.4223(4) 0.0994(4) 0.134(3) Uani 1 1 d . U . . .
C73 C 1.1776(9) 0.5149(5) 0.4928(4) 0.133(3) Uani 1 1 d . U . . .
H73 H 1.245703 0.511948 0.500195 0.159 Uiso 1 1 calc R . . . .
C85 C 1.0798(16) 0.2278(15) 0.3351(10) 0.311(12) Uani 1 1 d D U . . .
H85A H 1.105597 0.190476 0.368034 0.373 Uiso 1 1 calc R . . . .
H85B H 1.104831 0.269844 0.336304 0.373 Uiso 1 1 calc R . . . .
C79 C 0.7547(11) 0.5907(5) 0.3349(6) 0.170(4) Uani 1 1 d . U . . .
H79A H 0.689778 0.618350 0.323754 0.204 Uiso 1 1 calc R . . . .
H79B H 0.807748 0.618258 0.316043 0.204 Uiso 1 1 calc R . . . .
C84 C 0.9771(15) 0.2379(12) 0.3414(13) 0.322(12) Uani 1 1 d . U . . .
H84A H 0.956610 0.235993 0.380771 0.386 Uiso 1 1 calc R . . . .
H84B H 0.947618 0.202453 0.331051 0.386 Uiso 1 1 calc R . . . .
C76 C 0.9818(8) 0.5162(3) 0.4752(3) 0.106(2) Uani 1 1 d . U . . .
C90 C 0.1127(12) 0.3970(6) 0.2023(6) 0.182(5) Uani 1 1 d . U . . .
H90A H 0.132494 0.438589 0.207058 0.273 Uiso 1 1 calc GR . . . .
H90B H 0.169042 0.360372 0.209706 0.273 Uiso 1 1 calc GR . . . .
H90C H 0.057406 0.382922 0.228725 0.273 Uiso 1 1 calc GR . . . .
C77 C 0.8863(9) 0.5190(4) 0.4649(4) 0.123(2) Uani 1 1 d . U . . .
C81 C 0.7786(10) 0.4937(8) 0.2487(4) 0.164(4) Uani 1 1 d . U . . .
H81A H 0.794565 0.505355 0.207772 0.196 Uiso 1 1 calc R . . . .
H81B H 0.707425 0.487768 0.254283 0.196 Uiso 1 1 calc R . . . .
C78 C 0.7630(11) 0.5716(6) 0.3995(6) 0.178(4) Uani 1 1 d . U . . .
H78A H 0.736530 0.611463 0.413222 0.214 Uiso 1 1 calc R . . . .
H78B H 0.724466 0.533594 0.418407 0.214 Uiso 1 1 calc R . . . .
C91 C 0.0826(9) 0.4101(7) 0.1468(6) 0.152(4) Uani 1 1 d . U . . .
C75 C 1.0504(11) 0.5548(4) 0.4293(4) 0.130(3) Uani 1 1 d . U . . .
H75 H 1.025289 0.579821 0.393420 0.157 Uiso 1 1 calc R . . . .
C74 C 1.1425(11) 0.5536(6) 0.4391(5) 0.146(3) Uani 1 1 d . U . . .
H74 H 1.185547 0.577992 0.411006 0.175 Uiso 1 1 calc R . . . .
C82 C 0.8238(11) 0.3781(9) 0.2570(6) 0.175(3) Uani 1 1 d . U . . .
H82A H 0.863056 0.382735 0.221265 0.210 Uiso 1 1 calc R . . . .
H82B H 0.753052 0.383798 0.247962 0.210 Uiso 1 1 calc R . . . .
C83 C 0.8489(13) 0.3092(9) 0.2921(8) 0.202(5) Uani 1 1 d . U . . .
H83A H 0.807850 0.299944 0.327444 0.243 Uiso 1 1 calc R . . . .
H83B H 0.841559 0.275245 0.272252 0.243 Uiso 1 1 calc R . . . .
C80 C 0.7923(9) 0.5454(7) 0.2666(4) 0.160(3) Uani 1 1 d D U . . .
H80A H 0.863375 0.551773 0.262314 0.192 Uiso 1 1 calc R . . . .
H80B H 0.753255 0.588097 0.244475 0.192 Uiso 1 1 calc R . . . .
N12 N 0.7033(3) 0.3430(3) -0.08547(16) 0.0658(9) Uani 1 1 d . U . . .
N11 N 1.1910(3) 0.3978(2) -0.07221(19) 0.0651(10) Uani 1 1 d . U . . .
N5 N 1.3756(3) 0.1694(2) 0.1807(2) 0.0667(10) Uani 1 1 d . U . . .
N10 N 0.8856(3) -0.2325(2) 0.28485(18) 0.0574(9) Uani 1 1 d . U . . .
N2 N 0.6043(3) 0.2031(2) 0.19781(16) 0.0521(9) Uani 1 1 d . U . . .
N9 N 1.3736(3) -0.1853(2) 0.3024(2) 0.0712(10) Uani 1 1 d . U . . .
N6 N 1.3452(3) 0.2721(2) 0.2066(2) 0.0646(10) Uani 1 1 d . U . . .
N3 N 0.6441(3) 0.0962(2) 0.26597(17) 0.0553(9) Uani 1 1 d . U . . .
N1 N 0.6405(3) 0.1009(2) 0.17018(17) 0.0586(10) Uani 1 1 d . U . . .
N7 N 1.1462(3) 0.37871(19) 0.43195(16) 0.0502(8) Uani 1 1 d . U . . .
N4 N 1.3742(3) 0.1665(2) 0.2764(2) 0.0670(10) Uani 1 1 d . U . . .
N8 N 0.6586(3) 0.3134(2) 0.43573(15) 0.0521(8) Uani 1 1 d . U . . .
C60 C 0.8156(4) 0.4181(3) -0.0848(2) 0.0642(11) Uani 1 1 d . U . . .
H60 H 0.827116 0.462057 -0.084214 0.077 Uiso 1 1 calc R . . . .
C34 C 0.5727(3) 0.2608(3) 0.38171(19) 0.0506(9) Uani 1 1 d . U . . .
C26 C 0.6039(4) 0.2098(3) 0.0989(2) 0.0561(11) Uani 1 1 d . U . . .
C4HA C 1.2564(4) 0.3809(3) 0.4241(2) 0.0638(11) Uani 1 1 d . U . . .
H4HA H 1.270373 0.428795 0.409728 0.077 Uiso 1 1 calc R . . . .
H4HB H 1.289364 0.359216 0.460343 0.077 Uiso 1 1 calc R . . . .
C52 C 0.9244(4) -0.2525(3) 0.3355(2) 0.0669(13) Uani 1 1 d . U . . .
H52 H 0.883174 -0.267920 0.367987 0.080 Uiso 1 1 calc R . . . .
C5 C 1.4136(4) 0.0253(3) 0.2108(3) 0.0768(14) Uani 1 1 d . U . . .
H5 H 1.403703 0.049252 0.172287 0.092 Uiso 1 1 calc R . . . .
C13 C 1.3458(4) 0.2786(3) 0.1085(3) 0.0650(11) Uani 1 1 d . U . . .
C3 C 1.4242(4) 0.0236(3) 0.3080(3) 0.0743(14) Uani 1 1 d . U . . .
H3 H 1.419367 0.046806 0.335946 0.089 Uiso 1 1 calc R . . . .
C33 C 0.7342(4) -0.1153(3) 0.3057(3) 0.0694(14) Uani 1 1 d . U . . .
H33 H 0.752774 -0.140555 0.342788 0.083 Uiso 1 1 calc R . . . .
C62 C 0.7213(4) 0.4051(3) -0.0846(2) 0.0651(11) Uani 1 1 d . U . . .
H62 H 0.667458 0.439868 -0.083865 0.078 Uiso 1 1 calc R . . . .
C0IA C 0.6009(4) 0.3258(4) -0.0747(2) 0.0756(13) Uani 1 1 d . U . . .
H0IA H 0.587306 0.298540 -0.099302 0.091 Uiso 1 1 calc R . . . .
H0IB H 0.552484 0.368000 -0.082363 0.091 Uiso 1 1 calc R . . . .
C39 C 0.5727(3) 0.2995(2) 0.32563(19) 0.0504(10) Uani 1 1 d . U . . .
H39 H 0.562026 0.348016 0.316508 0.061 Uiso 1 1 calc R . . . .
C10 C 1.3083(4) 0.3775(3) 0.3260(2) 0.0648(12) Uani 1 1 d . U . . .
H10 H 1.303683 0.425996 0.314717 0.078 Uiso 1 1 calc R . . . .
C8 C 1.3375(3) 0.2704(3) 0.3033(2) 0.0590(11) Uani 1 1 d . U . . .
C14 C 1.3370(4) 0.3504(3) 0.0943(3) 0.0680(12) Uani 1 1 d . U . . .
H14 H 1.339170 0.371943 0.122837 0.082 Uiso 1 1 calc R . . . .
C21 C 1.3562(4) 0.2380(3) 0.1683(2) 0.0613(10) Uani 1 1 d . U . . .
C61 C 0.7780(4) 0.2942(3) -0.0887(2) 0.0717(12) Uani 1 1 d . U . . .
H61 H 0.763775 0.251594 -0.091188 0.086 Uiso 1 1 calc R . . . .
C51 C 0.9444(4) -0.2122(3) 0.2389(2) 0.0651(12) Uani 1 1 d . U . . .
H51 H 0.916579 -0.199479 0.202893 0.078 Uiso 1 1 calc R . . . .
C35 C 0.5876(4) 0.1893(3) 0.3944(2) 0.0592(12) Uani 1 1 d . U . . .
H35 H 0.588273 0.162133 0.432572 0.071 Uiso 1 1 calc R . . . .
C17 C 1.3313(4) 0.2872(3) 0.0110(3) 0.0715(13) Uani 1 1 d . U . . .
H17 H 1.331062 0.265206 -0.017506 0.086 Uiso 1 1 calc R . . . .
C23 C 0.5926(4) 0.2846(3) -0.0134(2) 0.0629(11) Uani 1 1 d . U . . .
C7 C 1.3282(4) 0.2355(3) 0.3594(2) 0.0643(12) Uani 1 1 d . U . . .
H7 H 1.336691 0.186941 0.371223 0.077 Uiso 1 1 calc R . . . .
C70 C 0.8190(4) 0.2782(3) 0.47015(19) 0.0554(10) Uani 1 1 d . U . . .
H70 H 0.865887 0.243714 0.492188 0.066 Uiso 1 1 calc R . . . .
C1 C 1.4520(4) -0.0809(3) 0.2817(3) 0.0775(13) Uani 1 1 d . U . . .
C19 C 1.3539(4) 0.2340(3) 0.2601(2) 0.0614(11) Uani 1 1 d . U . . .
C16 C 1.3432(4) 0.2487(3) 0.0663(3) 0.0685(12) Uani 1 1 d . U . . .
H16 H 1.349874 0.200273 0.075414 0.082 Uiso 1 1 calc R . . . .
C32 C 0.7039(4) -0.0448(3) 0.2934(2) 0.0661(13) Uani 1 1 d . U . . .
H32 H 0.697442 -0.022825 0.322185 0.079 Uiso 1 1 calc R . . . .
C57 C 0.9980(4) 0.3797(3) -0.0818(2) 0.0594(10) Uani 1 1 d . U . . .
C3JA C 1.2962(4) 0.4017(3) -0.0610(3) 0.0712(12) Uani 1 1 d . U . . .
H3JA H 1.342092 0.384942 -0.088201 0.085 Uiso 1 1 calc R . . . .
H3JB H 1.304757 0.449836 -0.065517 0.085 Uiso 1 1 calc R . . . .
C11 C 1.2935(4) 0.3422(3) 0.3825(2) 0.0595(11) Uani 1 1 d . U . . .
C15 C 1.3252(4) 0.3895(3) 0.0395(3) 0.0717(13) Uani 1 1 d . U . . .
H15 H 1.320992 0.437829 0.030481 0.086 Uiso 1 1 calc R . . . .
C53 C 1.1722(4) 0.3601(3) -0.1041(2) 0.0682(12) Uani 1 1 d . U . . .
H53 H 1.225668 0.340070 -0.123319 0.082 Uiso 1 1 calc R . . . .
C27 C 0.6084(4) 0.1750(3) 0.0587(2) 0.0679(13) Uani 1 1 d . U . . .
H27 H 0.614507 0.126435 0.069467 0.082 Uiso 1 1 calc R . . . .
C18 C 1.3195(4) 0.3595(3) -0.0031(3) 0.0664(11) Uani 1 1 d . U . . .
C72 C 0.6821(4) 0.3753(3) 0.4085(2) 0.0580(10) Uani 1 1 d . U . . .
H72 H 0.633031 0.409155 0.387650 0.070 Uiso 1 1 calc R . . . .
C55 C 1.0214(4) 0.4174(3) -0.0488(3) 0.0726(14) Uani 1 1 d . U . . .
H55 H 0.969830 0.437756 -0.028635 0.087 Uiso 1 1 calc R . . . .
C6 C 1.4343(4) -0.0454(3) 0.2277(3) 0.0814(15) Uani 1 1 d . U . . .
H6 H 1.436196 -0.069469 0.200439 0.098 Uiso 1 1 calc R . . . .
C20 C 1.3846(4) 0.1365(3) 0.2352(3) 0.0630(11) Uani 1 1 d . U . . .
C45 C 1.2578(4) -0.2242(3) 0.2584(3) 0.0746(14) Uani 1 1 d . U . . .
H45 H 1.242589 -0.240492 0.228631 0.090 Uiso 1 1 calc R . . . .
C54 C 1.1156(4) 0.4262(3) -0.0445(3) 0.0802(16) Uani 1 1 d . U . . .
H54 H 1.129602 0.452841 -0.021542 0.096 Uiso 1 1 calc R . . . .
C31 C 0.6833(4) -0.0077(3) 0.2382(2) 0.0573(11) Uani 1 1 d . U . . .
C2 C 1.4472(4) -0.0454(3) 0.3226(3) 0.0771(14) Uani 1 1 d . U . . .
H2 H 1.460124 -0.070102 0.360679 0.093 Uiso 1 1 calc R . . . .
C48 C 1.0835(4) -0.2271(2) 0.2945(2) 0.0551(10) Uani 1 1 d . U . . .
C46 C 1.2141(4) -0.1960(3) 0.3438(2) 0.0698(13) Uani 1 1 d . U . . .
H46 H 1.166810 -0.192780 0.373339 0.084 Uiso 1 1 calc R . . . .
C44 C 1.3508(4) -0.2075(3) 0.2610(3) 0.0846(16) Uani 1 1 d . U . . .
H44 H 1.399617 -0.212014 0.232512 0.101 Uiso 1 1 calc R . . . .
C68 C 0.8479(3) 0.3427(2) 0.44044(18) 0.0496(8) Uani 1 1 d . U . . .
C43 C 1.3066(4) -0.1801(3) 0.3452(3) 0.0733(13) Uani 1 1 d . U . . .
H43 H 1.324626 -0.165644 0.375445 0.088 Uiso 1 1 calc R . . . .
C63 C 1.0865(4) 0.4138(3) 0.3905(2) 0.0543(10) Uani 1 1 d . U . . .
H63 H 1.112226 0.445929 0.358792 0.065 Uiso 1 1 calc R . . . .
C110 C 1.4708(4) -0.1580(3) 0.3006(3) 0.0841(16) Uani 1 1 d . U . . .
H11A H 1.499353 -0.174138 0.338317 0.101 Uiso 1 1 calc R . . . .
H11B H 1.518659 -0.174688 0.274069 0.101 Uiso 1 1 calc R . . . .
C41 C 0.6530(4) 0.0673(3) 0.2237(2) 0.0546(10) Uani 1 1 d . U . . .
C49 C 1.0403(4) -0.2093(3) 0.2422(2) 0.0619(11) Uani 1 1 d . U . . .
H49 H 1.079837 -0.195129 0.208771 0.074 Uiso 1 1 calc R . . . .
C36 C 0.6012(4) 0.1583(3) 0.3526(2) 0.0599(12) Uani 1 1 d . U . . .
H36 H 0.609620 0.109761 0.362007 0.072 Uiso 1 1 calc R . . . .
C9 C 1.3298(4) 0.3421(3) 0.2861(2) 0.0636(12) Uani 1 1 d . U . . .
H9 H 1.339147 0.366134 0.247566 0.076 Uiso 1 1 calc R . . . .
C24 C 0.5826(4) 0.3176(3) 0.0276(2) 0.0594(11) Uani 1 1 d . U . . .
H24 H 0.572243 0.366179 0.017387 0.071 Uiso 1 1 calc R . . . .
C28 C 0.7379(4) -0.1488(3) 0.2653(2) 0.0616(11) Uani 1 1 d . U . . .
C5DA C 0.5605(4) 0.2949(3) 0.4273(2) 0.0571(10) Uani 1 1 d . U . . .
H5DA H 0.511230 0.336631 0.416778 0.068 Uiso 1 1 calc R . . . .
H5DB H 0.536412 0.263664 0.462637 0.068 Uiso 1 1 calc R . . . .
C4 C 1.4072(4) 0.0614(3) 0.2511(3) 0.0673(12) Uani 1 1 d . U . . .
C47 C 1.1877(4) -0.2171(3) 0.2990(2) 0.0588(10) Uani 1 1 d . U . . .
C69 C 0.7759(4) 0.3912(3) 0.4099(2) 0.0572(10) Uani 1 1 d . U . . .
H69 H 0.791423 0.435519 0.389946 0.069 Uiso 1 1 calc R . . . .
C66 C 0.9883(4) 0.4047(2) 0.39237(19) 0.0525(10) Uani 1 1 d . U . . .
H66 H 0.946675 0.430398 0.362386 0.063 Uiso 1 1 calc R . . . .
C65 C 1.0142(4) 0.3236(3) 0.4822(2) 0.0553(10) Uani 1 1 d . U . . .
H65 H 0.989733 0.292420 0.514976 0.066 Uiso 1 1 calc R . . . .
C38 C 0.5880(3) 0.2689(2) 0.28294(19) 0.0495(10) Uani 1 1 d . U . . .
H38 H 0.588363 0.296181 0.244820 0.059 Uiso 1 1 calc R . . . .
C67 C 0.9503(3) 0.3571(2) 0.43907(18) 0.0483(8) Uani 1 1 d . U . . .
C25 C 0.5877(3) 0.2798(3) 0.0843(2) 0.0552(11) Uani 1 1 d . U . . .
H25 H 0.579813 0.302634 0.112658 0.066 Uiso 1 1 calc R . . . .
C37 C 0.6030(3) 0.1971(2) 0.29594(19) 0.0504(10) Uani 1 1 d . U . . .
C30 C 0.6853(4) -0.0410(3) 0.1978(2) 0.0635(12) Uani 1 1 d . U . . .
H30 H 0.667673 -0.015830 0.160505 0.076 Uiso 1 1 calc R . . . .
C42 C 0.6160(4) 0.1691(3) 0.1589(2) 0.0540(10) Uani 1 1 d . U . . .
C8GA C 0.7757(4) -0.2234(3) 0.2792(3) 0.0691(13) Uani 1 1 d . U . . .
H8GA H 0.743764 -0.248499 0.314830 0.083 Uiso 1 1 calc R . . . .
H8GB H 0.759776 -0.241927 0.249005 0.083 Uiso 1 1 calc R . . . .
C71 C 0.7267(4) 0.2652(3) 0.4676(2) 0.0590(10) Uani 1 1 d . U . . .
H71 H 0.708464 0.221861 0.488253 0.071 Uiso 1 1 calc R . . . .
C22 C 0.6038(4) 0.2132(3) 0.0020(2) 0.0715(13) Uani 1 1 d . U . . .
H22 H 0.608267 0.190450 -0.026278 0.086 Uiso 1 1 calc R . . . .
C64 C 1.1103(4) 0.3338(3) 0.4790(2) 0.0596(11) Uani 1 1 d . U . . .
H64 H 1.152632 0.310145 0.509222 0.072 Uiso 1 1 calc R . . . .
C29 C 0.7130(4) -0.1118(3) 0.2113(2) 0.0637(12) Uani 1 1 d . U . . .
H29 H 0.714699 -0.134463 0.183057 0.076 Uiso 1 1 calc R . . . .
C59 C 0.8755(4) 0.3047(3) -0.0886(2) 0.0707(12) Uani 1 1 d . U . . .
H59 H 0.928111 0.269493 -0.090386 0.085 Uiso 1 1 calc R . . . .
C58 C 0.8957(4) 0.3684(3) -0.08588(19) 0.0601(10) Uani 1 1 d . U . . .
C40 C 0.6182(3) 0.1640(2) 0.25095(19) 0.0496(10) Uani 1 1 d . U . . .
C12 C 1.3062(4) 0.2717(3) 0.3988(2) 0.0637(12) Uani 1 1 d . U . . .
H12 H 1.299824 0.247421 0.437545 0.076 Uiso 1 1 calc R . . . .
C50 C 1.0210(4) -0.2510(3) 0.3411(2) 0.0660(13) Uani 1 1 d . U . . .
H50 H 1.047447 -0.266600 0.377527 0.079 Uiso 1 1 calc R . . . .
C56 C 1.0765(4) 0.3493(3) -0.1099(2) 0.0696(13) Uani 1 1 d . U . . .
H56 H 1.063979 0.321905 -0.132557 0.083 Uiso 1 1 calc R . . . .
N15 N 0.4649(4) 0.4684(3) 0.3670(3) 0.0988(18) Uani 1 1 d . U . . .
C87 C 0.4393(6) 0.5758(4) 0.2823(3) 0.102(2) Uani 1 1 d . U . . .
H87A H 0.475272 0.566409 0.249236 0.154 Uiso 1 1 calc GR . . . .
H87B H 0.464758 0.613578 0.290556 0.154 Uiso 1 1 calc GR . . . .
H87C H 0.368381 0.588371 0.274808 0.154 Uiso 1 1 calc GR . . . .
C86 C 0.4530(5) 0.5163(3) 0.3293(3) 0.0766(15) Uani 1 1 d . U . . .
N13 N 0.8014(5) 0.4341(4) 0.0393(3) 0.108(2) Uani 1 1 d . U . . .
C88 C 0.8028(5) 0.3871(4) 0.0770(3) 0.0919(19) Uani 1 1 d . U . . .
C89 C 0.8046(7) 0.3267(6) 0.1255(4) 0.132(3) Uani 1 1 d . U . . .
H89A H 0.830054 0.285873 0.113714 0.199 Uiso 1 1 calc GR . . . .
H89B H 0.737112 0.322813 0.141756 0.199 Uiso 1 1 calc GR . . . .
H89C H 0.847681 0.330736 0.153662 0.199 Uiso 1 1 calc GR . . . .
N0AA N 0.7257(7) 0.1094(4) 0.5496(3) 0.143(3) Uani 1 1 d . U . . .
C92 C 0.7602(8) 0.0619(6) 0.5450(6) 0.154(4) Uani 1 1 d . U . . .
C93 C 0.8079(14) -0.0105(8) 0.5552(12) 0.296(12) Uani 1 1 d . U . . .
H93A H 0.767798 -0.040807 0.583164 0.444 Uiso 1 1 calc GR . . . .
H93B H 0.874606 -0.015331 0.569207 0.444 Uiso 1 1 calc GR . . . .
H93C H 0.812606 -0.022846 0.519970 0.444 Uiso 1 1 calc GR . . . .
F34A F 0.4470(8) 0.3612(4) 0.5264(3) 0.087(2) Uani 0.494(5) 1 d . U P B 1
F35A F 0.4582(7) 0.3104(4) 0.6209(3) 0.085(2) Uani 0.494(5) 1 d . U P B 1
F11A F 0.1411(11) 0.8629(7) 0.1060(9) 0.188(7) Uani 0.319(12) 1 d D U P A 2
F7A F 0.2920(11) 0.9656(7) 0.0945(9) 0.175(7) Uani 0.319(12) 1 d D U P A 2
F12A F 0.1326(10) 0.9770(6) 0.0819(6) 0.132(5) Uani 0.319(12) 1 d D U P A 2
F10A F 0.1952(14) 0.9114(8) 0.1628(5) 0.165(7) Uani 0.319(12) 1 d D U P A 2
F8A F 0.2365(14) 0.9178(9) 0.0368(5) 0.196(8) Uani 0.319(12) 1 d D U P A 2
F9A F 0.2996(10) 0.8522(6) 0.1158(5) 0.110(5) Uani 0.319(12) 1 d D U P A 2
P2A P 0.2158(4) 0.9150(2) 0.1000(2) 0.080(3) Uani 0.319(12) 1 d D U P A 2

loop_
_atom_site_aniso_label
_atom_site_aniso_U_11
_atom_site_aniso_U_22
_atom_site_aniso_U_33
_atom_site_aniso_U_23
_atom_site_aniso_U_13
_atom_site_aniso_U_12
P4 0.0716(9) 0.0506(8) 0.0579(7) -0.0145(6) -0.0046(6) -0.0034(6)
F29 0.0764(18) 0.201(4) 0.105(3) 0.015(3) -0.0115(17) -0.010(2)
F28 0.126(3) 0.074(2) 0.0622(14) -0.0097(14) -0.0132(15) -0.010(2)
F27 0.0752(17) 0.127(3) 0.122(3) 0.023(3) -0.0027(17) 0.0103(17)
F26 0.201(4) 0.0622(17) 0.118(3) -0.0369(18) -0.049(3) 0.010(2)
F30 0.120(3) 0.112(3) 0.0600(15) -0.0203(16) -0.0153(15) 0.008(2)
F25 0.258(5) 0.0611(17) 0.093(3) -0.0195(17) -0.014(3) -0.037(2)
P2 0.391(16) 0.277(11) 0.274(14) -0.062(12) 0.063(15) 0.012(14)
F11 0.48(2) 0.280(11) 0.181(13) -0.060(10) -0.051(16) -0.018(13)
F7 0.40(2) 0.271(11) 0.37(2) -0.066(13) 0.14(2) 0.020(13)
F12 0.397(16) 0.35(2) 0.47(3) -0.02(3) 0.001(17) -0.013(14)
F10 0.52(3) 0.27(2) 0.316(14) -0.115(14) 0.058(16) 0.00(2)
F8 0.73(4) 0.30(2) 0.243(12) -0.021(12) 0.028(17) -0.01(2)
F9 0.390(16) 0.328(19) 0.40(2) 0.00(2) 0.084(16) 0.029(13)
P5 0.1058(15) 0.0898(13) 0.1449(16) -0.0535(13) -0.0329(13) 0.0058(10)
F15 0.123(3) 0.107(3) 0.286(6) -0.066(4) -0.034(3) 0.021(2)
F18 0.122(3) 0.092(2) 0.129(3) -0.038(2) -0.024(2) -0.0111(19)
F17 0.106(2) 0.100(3) 0.117(3) -0.016(2) -0.022(2) 0.0065(18)
F14 0.153(4) 0.126(4) 0.135(2) 0.008(2) -0.038(2) -0.014(3)
F16 0.162(4) 0.116(3) 0.303(6) -0.093(4) -0.063(5) -0.017(3)
F13 0.192(5) 0.218(6) 0.145(2) -0.109(3) -0.004(3) -0.015(4)
P1 0.0604(8) 0.0826(10) 0.0647(8) -0.0446(7) 0.0011(6) -0.0096(7)
F2 0.090(2) 0.0778(17) 0.105(2) -0.0357(16) 0.0052(18) -0.0092(15)
F4 0.090(2) 0.0885(17) 0.113(2) -0.0609(17) 0.0212(19) -0.0109(15)
F5 0.108(3) 0.156(3) 0.0660(15) -0.0544(18) 0.0089(15) -0.041(2)
F1 0.081(2) 0.106(2) 0.0672(14) -0.0456(15) -0.0111(13) 0.0055(17)
F6 0.0672(16) 0.121(3) 0.110(2) -0.072(2) 0.0059(15) -0.0214(15)
F3 0.0642(15) 0.111(2) 0.0792(19) -0.0573(18) 0.0027(13) -0.0180(14)
P3 0.0870(10) 0.0612(9) 0.0503(7) -0.0183(6) -0.0037(6) 0.0074(7)
F24 0.531(10) 0.124(4) 0.073(3) -0.054(3) 0.043(4) -0.061(4)
F23 0.152(4) 0.211(5) 0.133(4) 0.060(3) -0.050(3) 0.012(3)
F21 0.131(3) 0.135(4) 0.133(3) 0.051(3) -0.015(3) 0.018(3)
F22 0.162(4) 0.186(4) 0.117(3) 0.044(3) -0.027(3) -0.071(3)
F20 0.171(4) 0.155(4) 0.169(5) 0.053(3) -0.028(3) -0.071(3)
F19 0.502(10) 0.094(3) 0.084(3) -0.047(2) -0.015(4) 0.019(4)
F34 0.126(6) 0.118(4) 0.101(5) 0.001(4) -0.001(5) -0.037(4)
F35 0.100(6) 0.149(7) 0.090(4) -0.044(4) -0.034(4) -0.006(5)
P7 0.0744(19) 0.0638(17) 0.0542(14) -0.0303(12) 0.0007(10) -0.0029(12)
F37 0.110(5) 0.066(3) 0.072(4) -0.039(3) 0.012(3) -0.008(3)
F39 0.105(5) 0.076(3) 0.087(4) -0.046(3) -0.002(3) 0.005(3)
F40 0.096(4) 0.076(4) 0.132(5) -0.026(3) 0.041(3) -0.018(3)
F38 0.106(4) 0.114(5) 0.119(4) -0.070(4) -0.042(3) 0.010(3)
P6 0.0906(19) 0.099(2) 0.0608(16) -0.0141(14) -0.0068(14) -0.0150(17)
F33 0.083(2) 0.079(4) 0.039(2) -0.002(2) -0.019(2) -0.011(2)
F31 0.126(5) 0.153(6) 0.069(3) -0.040(3) 0.005(3) -0.030(4)
F32 0.115(5) 0.101(3) 0.087(4) 0.001(3) -0.019(4) -0.002(3)
F36 0.093(3) 0.185(7) 0.083(5) -0.017(4) -0.003(3) -0.001(3)
O4 0.175(7) 0.198(8) 0.279(11) -0.120(7) 0.066(7) -0.043(6)
O5 0.205(15) 0.86(6) 0.47(3) -0.34(3) 0.051(14) 0.03(2)
O2 0.260(8) 0.103(4) 0.101(3) 0.005(3) -0.066(4) -0.046(5)
O1 0.212(6) 0.096(4) 0.094(3) -0.044(3) -0.024(3) 0.032(4)
O3 0.182(6) 0.171(5) 0.096(4) -0.034(3) -0.033(4) -0.051(4)
N14 0.127(6) 0.104(5) 0.147(5) -0.021(5) 0.014(5) 0.020(4)
C73 0.217(8) 0.094(6) 0.114(5) -0.072(4) 0.023(5) -0.031(6)
C85 0.176(10) 0.37(2) 0.35(2) -0.082(18) 0.072(13) 0.009(12)
C79 0.232(11) 0.078(4) 0.182(6) 0.000(4) -0.080(6) 0.000(6)
C84 0.183(10) 0.221(15) 0.49(3) -0.051(14) 0.115(11) 0.012(11)
C76 0.202(6) 0.060(4) 0.064(3) -0.041(3) -0.008(3) 0.012(4)
C90 0.268(15) 0.099(7) 0.175(7) -0.025(7) -0.042(8) -0.027(8)
C77 0.207(6) 0.082(5) 0.089(3) -0.051(3) -0.017(4) 0.011(5)
C81 0.184(9) 0.214(6) 0.079(5) -0.008(4) -0.042(6) -0.035(6)
C78 0.229(7) 0.124(8) 0.191(6) -0.086(6) -0.067(6) 0.061(6)
C91 0.154(9) 0.134(9) 0.151(6) -0.023(7) 0.009(6) -0.016(7)
C75 0.237(7) 0.082(5) 0.084(4) -0.055(3) 0.021(5) -0.010(6)
C74 0.235(7) 0.118(7) 0.104(4) -0.071(4) 0.030(5) -0.023(6)
C82 0.173(8) 0.245(7) 0.156(9) -0.116(6) 0.038(6) -0.087(6)
C83 0.191(8) 0.209(6) 0.251(14) -0.130(8) 0.062(8) -0.072(7)
C80 0.181(9) 0.153(6) 0.110(4) 0.027(4) -0.062(5) -0.014(6)
N12 0.0584(18) 0.096(2) 0.0403(18) -0.0168(19) -0.0073(15) -0.0060(15)
N11 0.0509(17) 0.068(3) 0.074(2) -0.0236(19) 0.0096(15) 0.0005(16)
N5 0.051(2) 0.0622(18) 0.096(2) -0.0398(16) 0.004(2) -0.0048(18)
N10 0.0556(17) 0.050(2) 0.0722(18) -0.0279(18) -0.0094(13) 0.0007(16)
N2 0.052(2) 0.0526(19) 0.0546(14) -0.0224(13) -0.0043(15) 0.0003(17)
N9 0.057(2) 0.050(2) 0.107(3) -0.028(2) -0.0057(17) 0.0010(16)
N6 0.053(2) 0.061(2) 0.0879(18) -0.0368(16) 0.0001(19) -0.0021(19)
N3 0.057(2) 0.0505(16) 0.0609(18) -0.0231(14) -0.0042(17) -0.0006(16)
N1 0.060(2) 0.0568(17) 0.0640(16) -0.0288(14) -0.0038(17) 0.0008(17)
N7 0.0531(16) 0.047(2) 0.0568(17) -0.0268(14) -0.0016(12) -0.0041(14)
N4 0.056(3) 0.0589(18) 0.095(2) -0.0383(17) 0.001(2) -0.0037(18)
N8 0.0551(17) 0.0576(18) 0.0472(18) -0.0231(14) -0.0003(13) -0.0039(13)
C60 0.0522(18) 0.075(3) 0.056(3) -0.009(2) -0.0026(19) 0.0029(16)
C34 0.042(2) 0.0585(19) 0.0537(16) -0.0201(15) -0.0015(16) -0.0068(18)
C26 0.055(3) 0.0623(19) 0.0549(16) -0.0256(14) -0.0005(18) -0.002(2)
C4HA 0.0538(18) 0.062(3) 0.084(3) -0.037(2) 0.0021(19) -0.006(2)
C52 0.060(2) 0.078(4) 0.066(2) -0.027(2) -0.0017(16) -0.008(2)
C5 0.065(3) 0.065(2) 0.113(3) -0.047(2) 0.002(3) -0.007(2)
C13 0.048(3) 0.065(2) 0.0898(19) -0.0387(16) 0.003(2) -0.002(2)
C3 0.062(3) 0.063(2) 0.104(3) -0.038(2) 0.010(3) -0.005(2)
C33 0.080(4) 0.049(2) 0.082(3) -0.0232(18) -0.014(3) -0.003(2)
C62 0.0519(18) 0.084(3) 0.048(2) -0.007(2) -0.0035(19) 0.0013(18)
C0IA 0.063(2) 0.115(4) 0.0530(19) -0.025(2) -0.012(2) -0.016(2)
C39 0.047(3) 0.049(2) 0.0564(16) -0.0193(14) 0.0012(17) -0.0046(19)
C10 0.059(3) 0.057(2) 0.085(2) -0.0332(18) 0.006(2) -0.008(2)
C8 0.039(2) 0.0586(19) 0.0858(19) -0.0343(17) 0.002(2) -0.0020(19)
C14 0.058(3) 0.065(2) 0.090(2) -0.0391(18) 0.002(2) -0.005(2)
C21 0.040(3) 0.0622(18) 0.0913(18) -0.0393(15) 0.003(2) -0.0048(19)
C61 0.070(2) 0.094(3) 0.058(3) -0.034(3) -0.003(2) -0.0089(18)
C51 0.0656(19) 0.064(3) 0.067(2) -0.024(2) -0.0098(16) 0.003(2)
C35 0.069(3) 0.0569(19) 0.0514(19) -0.0143(16) -0.004(2) -0.008(2)
C17 0.060(3) 0.070(2) 0.091(2) -0.037(2) 0.005(2) -0.006(2)
C23 0.042(3) 0.094(2) 0.0562(18) -0.0254(17) -0.0069(17) -0.009(2)
C7 0.054(3) 0.056(2) 0.088(2) -0.0321(17) 0.003(2) -0.004(2)
C70 0.064(2) 0.054(2) 0.047(2) -0.0122(17) -0.0087(18) -0.0054(17)
C1 0.047(3) 0.064(2) 0.130(3) -0.045(2) 0.004(3) -0.003(2)
C19 0.043(3) 0.0585(19) 0.0890(18) -0.0346(16) 0.004(2) -0.0039(19)
C16 0.059(3) 0.064(3) 0.091(2) -0.0382(18) 0.000(2) -0.003(2)
C32 0.077(4) 0.050(2) 0.076(2) -0.0267(17) -0.010(2) -0.003(2)
C57 0.0534(17) 0.065(3) 0.052(2) -0.0120(19) 0.0044(16) 0.0027(16)
C3JA 0.052(2) 0.077(3) 0.088(2) -0.033(2) 0.0117(19) -0.006(2)
C11 0.045(3) 0.059(2) 0.083(2) -0.0344(18) 0.0019(19) -0.006(2)
C15 0.061(3) 0.067(3) 0.092(2) -0.0351(18) 0.003(2) -0.004(2)
C53 0.0557(19) 0.088(4) 0.059(3) -0.028(2) 0.0070(19) 0.003(2)
C27 0.073(3) 0.078(3) 0.0617(18) -0.0353(17) -0.008(2) -0.005(3)
C18 0.046(3) 0.069(2) 0.089(2) -0.0350(18) 0.0084(19) -0.004(2)
C72 0.0540(19) 0.055(2) 0.065(3) -0.0204(18) -0.0029(19) -0.0002(16)
C55 0.0527(19) 0.078(3) 0.092(4) -0.041(3) 0.009(2) 0.003(2)
C6 0.067(4) 0.064(2) 0.127(3) -0.049(2) 0.005(3) -0.009(2)
C20 0.042(3) 0.0618(18) 0.096(2) -0.0402(15) 0.004(2) -0.008(2)
C45 0.066(2) 0.076(4) 0.095(3) -0.050(3) 0.009(2) -0.009(2)
C54 0.055(2) 0.092(4) 0.106(4) -0.056(3) 0.013(2) -0.004(2)
C31 0.051(3) 0.0518(18) 0.074(2) -0.0272(14) -0.005(2) -0.0025(19)
C2 0.058(3) 0.061(2) 0.117(3) -0.035(2) 0.001(3) -0.008(2)
C48 0.0595(18) 0.048(3) 0.0592(19) -0.0222(19) -0.0027(13) 0.0010(18)
C46 0.071(2) 0.081(4) 0.060(3) -0.020(2) -0.0023(19) -0.017(2)
C44 0.059(2) 0.086(4) 0.126(4) -0.064(4) 0.015(2) -0.006(2)
C68 0.0556(16) 0.0506(19) 0.044(2) -0.0190(15) -0.0014(15) -0.0004(14)
C43 0.069(2) 0.072(4) 0.082(3) -0.024(3) -0.0112(19) -0.010(2)
C63 0.0551(18) 0.050(3) 0.058(2) -0.0205(17) 0.0018(15) -0.0008(17)
C110 0.058(2) 0.064(2) 0.139(5) -0.047(3) 0.000(3) -0.004(2)
C41 0.051(3) 0.0529(17) 0.0641(17) -0.0263(13) -0.0013(18) -0.0009(18)
C49 0.066(2) 0.062(3) 0.0584(19) -0.022(2) -0.0042(16) 0.001(2)
C36 0.074(3) 0.049(2) 0.0545(16) -0.0127(14) -0.0038(19) -0.002(2)
C9 0.053(3) 0.0603(19) 0.083(2) -0.0329(19) 0.005(2) -0.004(2)
C24 0.048(3) 0.075(3) 0.0537(17) -0.0166(16) -0.0033(18) -0.007(2)
C28 0.050(3) 0.052(2) 0.089(2) -0.0293(17) -0.007(2) -0.0034(18)
C5DA 0.052(2) 0.067(3) 0.055(2) -0.024(2) 0.0030(18) -0.0064(18)
C4 0.046(3) 0.0606(19) 0.103(3) -0.0399(16) 0.008(2) -0.004(2)
C47 0.0583(18) 0.050(3) 0.069(2) -0.022(2) -0.0037(15) -0.0007(18)
C69 0.0578(19) 0.047(2) 0.066(3) -0.0170(18) -0.0087(19) -0.0011(15)
C66 0.0569(18) 0.051(2) 0.050(2) -0.0172(16) -0.0035(16) -0.0020(17)
C65 0.0575(18) 0.057(3) 0.049(2) -0.0125(17) -0.0055(15) -0.0036(18)
C38 0.050(3) 0.0465(17) 0.0515(18) -0.0151(15) -0.0047(18) -0.0013(18)
C67 0.0543(16) 0.046(2) 0.0457(17) -0.0198(15) -0.0022(13) 0.0018(15)
C25 0.051(3) 0.0630(19) 0.0539(17) -0.0214(16) -0.0033(18) -0.004(2)
C37 0.055(3) 0.0470(17) 0.0514(15) -0.0178(14) -0.0029(17) -0.0048(18)
C30 0.061(3) 0.058(2) 0.079(3) -0.0325(19) -0.011(2) 0.002(2)
C42 0.052(3) 0.0570(17) 0.0571(15) -0.0259(13) -0.0025(17) 0.0000(18)
C8GA 0.0555(19) 0.054(2) 0.104(4) -0.032(2) -0.014(2) -0.0005(19)
C71 0.064(2) 0.062(2) 0.050(2) -0.0131(18) -0.0063(18) -0.0088(16)
C22 0.070(3) 0.095(2) 0.0594(19) -0.0360(19) -0.011(2) -0.011(3)
C64 0.0567(19) 0.064(3) 0.057(2) -0.0177(17) -0.0073(16) -0.0029(19)
C29 0.056(3) 0.059(2) 0.086(2) -0.0371(19) -0.010(2) -0.002(2)
C59 0.066(2) 0.088(3) 0.064(3) -0.036(3) 0.003(2) -0.003(2)
C58 0.0543(16) 0.074(2) 0.046(2) -0.014(2) 0.0039(17) 0.0001(15)
C40 0.045(2) 0.0508(17) 0.0555(15) -0.0215(14) -0.0018(16) -0.0022(17)
C12 0.057(3) 0.059(2) 0.082(2) -0.0308(19) 0.001(2) -0.007(2)
C50 0.064(2) 0.081(4) 0.057(2) -0.022(2) -0.0057(16) -0.014(2)
C56 0.0582(19) 0.090(4) 0.063(3) -0.032(3) 0.0067(19) 0.001(2)
N15 0.093(4) 0.097(4) 0.103(4) -0.016(3) -0.030(3) -0.013(3)
C87 0.131(6) 0.085(4) 0.089(4) -0.025(3) -0.003(4) -0.009(4)
C86 0.070(4) 0.078(3) 0.088(3) -0.032(2) -0.012(3) -0.009(3)
N13 0.122(5) 0.102(4) 0.109(4) -0.052(3) 0.021(4) -0.014(4)
C88 0.083(5) 0.108(5) 0.099(4) -0.054(3) 0.004(3) -0.015(4)
C89 0.119(7) 0.144(7) 0.130(6) -0.018(4) -0.030(5) -0.035(5)
N0AA 0.228(9) 0.094(4) 0.097(5) -0.033(4) 0.009(5) 0.014(5)
C92 0.133(8) 0.120(5) 0.243(13) -0.107(7) -0.027(7) 0.000(5)
C93 0.246(17) 0.135(7) 0.55(4) -0.176(14) -0.040(19) 0.024(9)
F34A 0.113(5) 0.086(5) 0.067(3) -0.018(3) -0.022(3) -0.022(3)
F35A 0.096(4) 0.087(4) 0.062(3) -0.015(3) 0.012(3) 0.003(3)
F11A 0.159(9) 0.092(7) 0.324(19) -0.060(10) -0.048(11) -0.030(6)
F7A 0.161(9) 0.076(7) 0.276(16) -0.015(9) -0.049(10) -0.031(6)
F12A 0.135(8) 0.078(6) 0.140(8) 0.010(7) 0.002(7) 0.031(5)
F10A 0.257(16) 0.121(11) 0.089(5) -0.036(6) -0.004(6) 0.074(9)
F8A 0.299(17) 0.176(14) 0.084(5) -0.045(7) -0.025(6) 0.086(10)
F9A 0.135(8) 0.065(5) 0.109(8) -0.013(6) 0.004(7) 0.026(4)
P2A 0.110(6) 0.045(4) 0.078(4) -0.013(3) -0.004(3) 0.003(2)

loop_
_atom_type_symbol
_atom_type_description
_atom_type_scat_dispersion_real
_atom_type_scat_dispersion_imag
_atom_type_scat_source
C C 0.0150 0.0070 'International Tables Vol C Tables 4.2.6.8 and 6.1.1.4'
H H 0.0000 0.0000 'International Tables Vol C Tables 4.2.6.8 and 6.1.1.4'
F F 0.0600 0.0410 'International Tables Vol C Tables 4.2.6.8 and 6.1.1.4'
N N 0.0250 0.0140 'International Tables Vol C Tables 4.2.6.8 and 6.1.1.4'
O O 0.0410 0.0250 'International Tables Vol C Tables 4.2.6.8 and 6.1.1.4'
P P 0.2600 0.3350 'International Tables Vol C Tables 4.2.6.8 and 6.1.1.4'

loop_
_geom_angle_atom_site_label_1
_geom_angle_atom_site_label_2
_geom_angle_atom_site_label_3
_geom_angle
_geom_angle_site_symmetry_1
_geom_angle_site_symmetry_3
F29 P4 F28 89.2(2) . .
F29 P4 F26 91.2(3) . .
F29 P4 F30 89.8(2) . .
F29 P4 F25 89.3(4) . .
F27 P4 F29 179.3(3) . .
F27 P4 F28 91.5(2) . .
F27 P4 F26 88.9(3) . .
F27 P4 F30 89.5(2) . .
F27 P4 F25 90.6(3) . .
F26 P4 F28 88.4(2) . .
F26 P4 F30 93.8(2) . .
F30 P4 F28 177.6(2) . .
F25 P4 F28 90.6(2) . .
F25 P4 F26 178.8(3) . .
F25 P4 F30 87.2(2) . .
F11 P2 F12 89.6(7) . .
F11 P2 F8 89.8(7) . .
F11 P2 F9 89.2(7) . .
F7 P2 F11 179.5(9) . .
F7 P2 F12 90.0(7) . .
F7 P2 F10 90.1(7) . .
F7 P2 F8 89.9(7) . .
F7 P2 F9 91.2(7) . .
F12 P2 F8 89.2(7) . .
F12 P2 F9 178.5(8) . .
F10 P2 F11 90.2(7) . .
F10 P2 F12 90.4(7) . .
F10 P2 F8 179.6(9) . .
F10 P2 F9 90.5(7) . .
F9 P2 F8 89.9(7) . .
F15 P5 F18 90.5(3) . .
F15 P5 F17 175.0(4) . .
F15 P5 F14 87.2(4) . .
F15 P5 F16 89.8(4) . .
F15 P5 F13 94.8(4) . .
F18 P5 F14 89.8(3) . .
F17 P5 F18 87.6(3) . .
F17 P5 F14 88.1(3) . .
F17 P5 F13 89.7(3) . .
F16 P5 F18 178.3(4) . .
F16 P5 F17 92.3(3) . .
F16 P5 F14 91.9(4) . .
F16 P5 F13 91.1(5) . .
F13 P5 F18 87.3(4) . .
F13 P5 F14 176.4(4) . .
F2 P1 F3 89.4(2) . .
F4 P1 F2 178.4(2) . .
F4 P1 F3 90.6(2) . .
F5 P1 F2 92.4(2) . .
F5 P1 F4 89.2(2) . .
F5 P1 F3 90.07(19) . .
F1 P1 F2 88.9(2) . .
F1 P1 F4 89.5(2) . .
F1 P1 F5 178.7(2) . .
F1 P1 F6 89.4(2) . .
F1 P1 F3 90.12(18) . .
F6 P1 F2 90.8(2) . .
F6 P1 F4 89.2(2) . .
F6 P1 F5 90.4(2) . .
F6 P1 F3 179.5(3) . .
F24 P3 F23 86.8(5) . .
F24 P3 F21 94.3(5) . .
F24 P3 F22 87.8(5) . .
F24 P3 F20 93.1(5) . .
F24 P3 F19 178.5(3) . .
F23 P3 F21 178.0(3) . .
F23 P3 F22 96.0(4) . .
F21 P3 F22 82.3(3) . .
F20 P3 F23 85.7(4) . .
F20 P3 F21 96.0(3) . .
F20 P3 F22 178.1(3) . .
F19 P3 F23 94.4(5) . .
F19 P3 F21 84.5(4) . .
F19 P3 F22 91.2(5) . .
F19 P3 F20 87.9(5) . .
F39 P7 F37 179.3(5) . .
F39 P7 F38 92.0(4) . .
F39 P7 F35A 90.8(4) . .
F40 P7 F37 90.9(4) . .
F40 P7 F39 89.8(4) . .
F40 P7 F38 86.6(6) . .
F40 P7 F35A 175.8(5) . .
F38 P7 F37 87.8(4) . .
F38 P7 F35A 89.3(6) . .
F34A P7 F37 88.7(5) . .
F34A P7 F39 91.5(4) . .
F34A P7 F40 91.8(5) . .
F34A P7 F38 176.2(5) . .
F34A P7 F35A 92.3(5) . .
F35A P7 F37 88.5(4) . .
F35 P6 F34 88.7(7) . .
F33 P6 F34 96.5(5) . .
F33 P6 F35 95.6(5) . .
F33 P6 F31 87.9(4) . .
F33 P6 F32 87.2(4) . .
F33 P6 F36 174.7(6) . .
F31 P6 F34 88.1(6) . .
F31 P6 F35 175.5(6) . .
F31 P6 F36 88.1(6) . .
F32 P6 F34 176.2(6) . .
F32 P6 F35 90.4(6) . .
F32 P6 F31 92.5(6) . .
F32 P6 F36 89.5(6) . .
F36 P6 F34 86.8(6) . .
F36 P6 F35 88.6(6) . .
C83 O4 C84 105.4(15) . .
C80 O2 C79 108.9(10) . .
C78 O1 C77 120.1(10) . .
C82 O3 C81 114.8(10) . .
C77 C73 C74 121.2(12) 2_766 .
C84 C85 O5 118(2) . .
O2 C79 C78 109.4(8) . .
C85 C84 O4 105.6(18) . .
C76 C76 C77 122.0(13) 2_766 .
C76 C76 C75 118.4(14) 2_766 .
C77 C76 C75 119.6(9) . .
O1 C77 C73 123.7(11) . 2_766
C76 C77 O1 116.3(10) . .
C76 C77 C73 119.9(9) . 2_766
C80 C81 O3 115.1(9) . .
O1 C78 C79 107.2(12) . .
N14 C91 C90 176.4(14) . .
C74 C75 C76 120.2(11) . .
C75 C74 C73 118.3(12) . .
O3 C82 C83 119.1(14) . .
O4 C83 C82 101.1(14) . .
O2 C80 C81 107.7(11) . .
C62 N12 C0IA 119.4(5) . .
C61 N12 C62 120.7(5) . .
C61 N12 C0IA 119.4(6) . .
C53 N11 C3JA 120.3(4) . .
C53 N11 C54 119.9(5) . .
C54 N11 C3JA 119.4(5) . .
C20 N5 C21 115.0(5) . .
C52 N10 C51 119.6(5) . .
C52 N10 C8GA 120.4(5) . .
C51 N10 C8GA 119.5(4) . .
C40 N2 C42 115.2(4) . .
C44 N9 C43 121.3(5) . .
C44 N9 C110 120.6(5) . .
C43 N9 C110 117.8(5) . .
C21 N6 C19 116.0(5) . .
C40 N3 C41 115.5(4) . .
C41 N1 C42 115.4(4) . .
C63 N7 C4HA 119.9(4) . .
C63 N7 C64 120.5(4) . .
C64 N7 C4HA 119.1(4) . .
C19 N4 C20 115.6(5) . .
C72 N8 C5DA 119.8(4) . .
C72 N8 C71 120.2(5) . .
C71 N8 C5DA 119.8(4) . .
C62 C60 C58 121.2(6) . .
C39 C34 C35 118.6(4) . .
C39 C34 C5DA 120.4(4) . .
C35 C34 C5DA 120.9(4) . .
C27 C26 C42 118.4(5) . .
C25 C26 C27 121.3(5) . .
C25 C26 C42 120.3(4) . .
C11 C4HA N7 106.7(4) . .
N10 C52 C50 120.7(5) . .
C6 C5 C4 119.6(7) . .
C14 C13 C21 119.1(5) . .
C16 C13 C14 118.4(6) . .
C16 C13 C21 122.4(5) . .
C2 C3 C4 120.4(6) . .
C28 C33 C32 121.5(5) . .
N12 C62 C60 120.4(5) . .
N12 C0IA C23 107.0(4) . .
C38 C39 C34 121.2(4) . .
C9 C10 C11 120.3(5) . .
C7 C8 C19 121.2(5) . .
C7 C8 C9 120.2(5) . .
C9 C8 C19 118.6(5) . .
C15 C14 C13 120.6(5) . .
N5 C21 C13 118.5(5) . .
N6 C21 N5 124.0(5) . .
N6 C21 C13 117.5(5) . .
N12 C61 C59 121.1(6) . .
C49 C51 N10 122.1(5) . .
C36 C35 C34 120.8(4) . .
C16 C17 C18 119.7(6) . .
C24 C23 C0IA 119.6(6) . .
C24 C23 C22 119.7(5) . .
C22 C23 C0IA 120.5(5) . .
C8 C7 C12 119.7(5) . .
C71 C70 C68 120.8(4) . .
C6 C1 C2 119.3(6) . .
C6 C1 C110 122.0(6) . .
C2 C1 C110 118.6(7) . .
N6 C19 C8 117.0(5) . .
N4 C19 N6 124.4(5) . .
N4 C19 C8 118.7(5) . .
C13 C16 C17 121.8(6) . .
C31 C32 C33 118.7(5) . .
C55 C57 C58 121.8(4) . .
C55 C57 C56 117.6(5) . .
C56 C57 C58 120.5(5) . .
C18 C3JA N11 109.4(5) . .
C10 C11 C4HA 120.1(5) . .
C12 C11 C4HA 120.4(5) . .
C12 C11 C10 119.3(5) . .
C14 C15 C18 121.1(6) . .
N11 C53 C56 121.3(5) . .
C26 C27 C22 118.3(5) . .
C17 C18 C3JA 120.6(5) . .
C15 C18 C17 118.3(6) . .
C15 C18 C3JA 121.1(5) . .
N8 C72 C69 121.2(4) . .
C54 C55 C57 121.2(5) . .
C1 C6 C5 121.8(6) . .
N5 C20 N4 125.0(5) . .
N5 C20 C4 117.3(5) . .
N4 C20 C4 117.8(5) . .
C47 C45 C44 119.3(6) . .
C55 C54 N11 121.1(6) . .
C32 C31 C41 120.0(5) . .
C30 C31 C32 119.9(5) . .
C30 C31 C41 120.0(5) . .
C3 C2 C1 120.5(7) . .
C49 C48 C47 120.9(5) . .
C50 C48 C49 115.6(5) . .
C50 C48 C47 123.4(5) . .
C43 C46 C47 120.4(5) . .
N9 C44 C45 121.2(6) . .
C70 C68 C67 122.3(4) . .
C69 C68 C70 116.9(5) . .
C69 C68 C67 120.8(5) . .
C46 C43 N9 118.9(6) . .
N7 C63 C66 121.5(5) . .
C1 C110 N9 108.7(4) . .
N3 C41 C31 117.3(4) . .
N1 C41 N3 125.0(4) . .
N1 C41 C31 117.7(4) . .
C51 C49 C48 120.5(5) . .
C35 C36 C37 120.8(5) . .
C10 C9 C8 119.3(5) . .
C23 C24 C25 120.1(5) . .
C33 C28 C8GA 120.1(5) . .
C33 C28 C29 119.1(5) . .
C29 C28 C8GA 120.6(5) . .
N8 C5DA C34 108.6(4) . .
C5 C4 C3 118.3(5) . .
C5 C4 C20 121.6(6) . .
C3 C4 C20 120.1(5) . .
C45 C47 C48 121.1(5) . .
C45 C47 C46 118.8(5) . .
C46 C47 C48 120.0(5) . .
C72 C69 C68 120.1(5) . .
C63 C66 C67 119.3(4) . .
C64 C65 C67 122.0(5) . .
C39 C38 C37 119.9(4) . .
C66 C67 C68 120.5(4) . .
C65 C67 C68 122.3(4) . .
C65 C67 C66 117.2(5) . .
C26 C25 C24 119.8(5) . .
C36 C37 C38 118.6(4) . .
C36 C37 C40 121.0(4) . .
C38 C37 C40 120.3(4) . .
C31 C30 C29 120.4(5) . .
N2 C42 N1 124.6(4) . .
N2 C42 C26 117.8(4) . .
N1 C42 C26 117.5(4) . .
N10 C8GA C28 108.5(4) . .
C70 C71 N8 120.7(5) . .
C23 C22 C27 120.5(5) . .
C65 C64 N7 119.4(4) . .
C28 C29 C30 120.1(5) . .
C61 C59 C58 118.9(5) . .
C60 C58 C57 122.1(5) . .
C60 C58 C59 117.5(5) . .
C59 C58 C57 120.3(5) . .
N2 C40 C37 118.4(4) . .
N3 C40 N2 124.3(4) . .
N3 C40 C37 117.3(4) . .
C11 C12 C7 120.9(5) . .
C52 C50 C48 121.5(5) . .
C53 C56 C57 118.8(5) . .
N15 C86 C87 179.4(8) . .
N13 C88 C89 180.0(11) . .
N0AA C92 C93 164.7(18) . .
F11A P2A F12A 91.9(6) . .
F11A P2A F8A 90.1(7) . .
F11A P2A F9A 87.6(6) . .
F7A P2A F11A 178.7(7) . .
F7A P2A F12A 89.4(6) . .
F7A P2A F8A 90.1(7) . .
F7A P2A F9A 91.2(6) . .
F12A P2A F8A 89.3(6) . .
F12A P2A F9A 177.8(7) . .
F10A P2A F11A 89.4(7) . .
F10A P2A F7A 90.4(6) . .
F10A P2A F12A 91.1(6) . .
F10A P2A F8A 179.4(7) . .
F10A P2A F9A 91.1(6) . .
F8A P2A F9A 88.6(6) . .

loop_
_geom_bond_atom_site_label_1
_geom_bond_atom_site_label_2
_geom_bond_distance
_geom_bond_site_symmetry_2
P4 F29 1.553(4) .
P4 F28 1.587(3) .
P4 F27 1.552(4) .
P4 F26 1.571(4) .
P4 F30 1.580(4) .
P4 F25 1.557(4) .
P2 F11 1.544(13) .
P2 F7 1.541(13) .
P2 F12 1.546(13) .
P2 F10 1.542(13) .
P2 F8 1.553(13) .
P2 F9 1.549(13) .
P5 F15 1.530(5) .
P5 F18 1.599(5) .
P5 F17 1.557(4) .
P5 F14 1.625(6) .
P5 F16 1.551(6) .
P5 F13 1.561(7) .
P1 F2 1.592(4) .
P1 F4 1.592(4) .
P1 F5 1.588(4) .
P1 F1 1.583(3) .
P1 F6 1.588(4) .
P1 F3 1.594(3) .
P3 F24 1.471(5) .
P3 F23 1.521(5) .
P3 F21 1.574(4) .
P3 F22 1.592(5) .
P3 F20 1.518(6) .
P3 F19 1.508(5) .
F34 P6 1.625(12) .
F35 P6 1.606(10) .
P7 F37 1.607(7) .
P7 F39 1.588(7) .
P7 F40 1.579(8) .
P7 F38 1.590(8) .
P7 F34A 1.571(9) .
P7 F35A 1.592(9) .
P6 F33 1.477(7) .
P6 F31 1.557(9) .
P6 F32 1.519(9) .
P6 F36 1.590(9) .
O4 C84 1.53(2) .
O4 C83 1.334(17) .
O5 C85 1.424(17) .
O2 C79 1.377(13) .
O2 C80 1.288(11) .
O1 C77 1.384(10) .
O1 C78 1.320(13) .
O3 C81 1.442(15) .
O3 C82 1.316(14) .
N14 C91 1.178(15) .
C73 C77 1.402(14) 2_766
C73 C74 1.417(15) .
C85 C84 1.39(2) .
C79 C78 1.549(17) .
C76 C76 1.315(14) 2_766
C76 C77 1.337(13) .
C76 C75 1.527(14) .
C90 C91 1.411(17) .
C81 C80 1.318(17) .
C75 C74 1.294(14) .
C82 C83 1.44(2) .
N12 C62 1.347(8) .
N12 C0IA 1.477(7) .
N12 C61 1.337(7) .
N11 C3JA 1.502(7) .
N11 C53 1.328(7) .
N11 C54 1.351(7) .
N5 C21 1.346(7) .
N5 C20 1.333(7) .
N10 C52 1.331(7) .
N10 C51 1.342(7) .
N10 C8GA 1.495(7) .
N2 C42 1.343(6) .
N2 C40 1.342(6) .
N9 C44 1.321(8) .
N9 C43 1.366(8) .
N9 C110 1.509(8) .
N6 C21 1.331(7) .
N6 C19 1.335(7) .
N3 C41 1.347(6) .
N3 C40 1.337(6) .
N1 C41 1.319(6) .
N1 C42 1.346(6) .
N7 C4HA 1.505(6) .
N7 C63 1.329(6) .
N7 C64 1.370(6) .
N4 C19 1.324(7) .
N4 C20 1.335(7) .
N8 C72 1.331(7) .
N8 C5DA 1.491(6) .
N8 C71 1.361(6) .
C60 C62 1.352(8) .
C60 C58 1.384(7) .
C34 C39 1.389(6) .
C34 C35 1.401(7) .
C34 C5DA 1.493(6) .
C26 C27 1.389(7) .
C26 C25 1.370(7) .
C26 C42 1.490(7) .
C4HA C11 1.503(7) .
C52 C50 1.341(7) .
C5 C6 1.384(8) .
C5 C4 1.408(8) .
C13 C14 1.406(8) .
C13 C21 1.483(8) .
C13 C16 1.374(8) .
C3 C2 1.355(8) .
C3 C4 1.419(9) .
C33 C32 1.399(7) .
C33 C28 1.375(8) .
C0IA C23 1.518(7) .
C39 C38 1.379(6) .
C10 C11 1.394(8) .
C10 C9 1.390(7) .
C8 C7 1.375(8) .
C8 C19 1.474(7) .
C8 C9 1.402(7) .
C14 C15 1.372(8) .
C61 C59 1.378(8) .
C51 C49 1.327(7) .
C35 C36 1.364(7) .
C17 C16 1.379(8) .
C17 C18 1.416(8) .
C23 C24 1.375(7) .
C23 C22 1.395(8) .
C7 C12 1.390(7) .
C70 C68 1.416(7) .
C70 C71 1.335(7) .
C1 C6 1.349(9) .
C1 C2 1.417(9) .
C1 C110 1.507(8) .
C32 C31 1.387(7) .
C57 C55 1.372(8) .
C57 C58 1.464(8) .
C57 C56 1.403(7) .
C3JA C18 1.478(8) .
C11 C12 1.379(7) .
C15 C18 1.391(8) .
C53 C56 1.382(8) .
C27 C22 1.402(8) .
C72 C69 1.374(7) .
C55 C54 1.341(8) .
C20 C4 1.473(8) .
C45 C44 1.375(8) .
C45 C47 1.359(7) .
C31 C41 1.481(7) .
C31 C30 1.377(7) .
C48 C49 1.398(7) .
C48 C47 1.484(7) .
C48 C50 1.395(7) .
C46 C43 1.357(8) .
C46 C47 1.403(8) .
C68 C69 1.383(6) .
C68 C67 1.467(7) .
C63 C66 1.374(7) .
C36 C37 1.402(6) .
C24 C25 1.398(7) .
C28 C8GA 1.495(7) .
C28 C29 1.377(8) .
C66 C67 1.403(7) .
C65 C67 1.384(6) .
C65 C64 1.351(7) .
C38 C37 1.406(6) .
C37 C40 1.464(6) .
C30 C29 1.398(7) .
C59 C58 1.407(8) .
N15 C86 1.146(8) .
C87 C86 1.423(10) .
N13 C88 1.132(9) .
C88 C89 1.455(12) .
N0AA C92 1.056(11) .
C92 C93 1.494(17) .
F11A P2A 1.558(10) .
F7A P2A 1.553(10) .
F12A P2A 1.558(9) .
F10A P2A 1.551(10) .
F8A P2A 1.564(10) .
F9A P2A 1.570(9) .

loop_
_platon_squeeze_void_nr
_platon_squeeze_void_average_x
_platon_squeeze_void_average_y
_platon_squeeze_void_average_z
_platon_squeeze_void_volume
_platon_squeeze_void_count_electrons
_platon_squeeze_void_content
1 -0.012 0.000 0.006 1468 360 ' '
